data_7211879
loop_
_publ_author_name
'Br\"udgam, Irene'
'Lentz, Dieter'
'Vorbr\"uggen, Helmut'

_publ_section_title
;
 Synthesis, crystal and molecular structure of alkali metal nonaflates
;
_journal_issue 3
_journal_name_full CrystEngComm
_journal_page_first 795
_journal_paper_doi 10.1039/b916157k
_journal_volume 12
_journal_year 2010
_chemical_formula_sum 'C4 Cs F9 O3 S'
_chemical_formula_weight 432.01
_chemical_name_systematic 'Caesium nonafluorobutylsulfonate'
_space_group_IT_number 4
_symmetry_cell_setting monoclinic
_symmetry_space_group_name_Hall 'P 2yb'
_symmetry_space_group_name_H-M 'P 1 21 1'
_atom_sites_solution_primary direct
_atom_sites_solution_secondary difmap
_audit_creation_method SHELXL-97
_cell_angle_alpha 90.00
_cell_angle_beta 97.195(12)
_cell_angle_gamma 90.00
_cell_formula_units_Z 2
_cell_length_a 5.1889(16)
_cell_length_b 6.1177(19)
_cell_length_c 16.787(5)
_cell_measurement_temperature 173(2)
_cell_measurement_theta_max 30.49
_cell_measurement_theta_min 2.45
_cell_volume 528.7(3)
_computing_cell_refinement 'BRUKER SMART'
_computing_data_collection 'BRUKER SMART'
_computing_data_reduction 'BRUKER SAINT'
_computing_structure_refinement 'SHELXL-97 (Sheldrick, 1997)'
_computing_structure_solution 'SHELXS-97 (Sheldrick, 1990)'
_diffrn_ambient_temperature 173(2)
_diffrn_measured_fraction_theta_full 0.997
_diffrn_measured_fraction_theta_max 0.997
_diffrn_measurement_device_type 'CCD area detector'
_diffrn_measurement_method 'phi and omega scans with .3 deg in omega'
_diffrn_radiation_monochromator graphite
_diffrn_radiation_source 'fine-focus sealed tube'
_diffrn_radiation_type MoK\a
_diffrn_radiation_wavelength 0.71073
_diffrn_reflns_av_R_equivalents 0.0252
_diffrn_reflns_av_sigmaI/netI 0.0365
_diffrn_reflns_limit_h_max 7
_diffrn_reflns_limit_h_min -7
_diffrn_reflns_limit_k_max 6
_diffrn_reflns_limit_k_min -8
_diffrn_reflns_limit_l_max 17
_diffrn_reflns_limit_l_min -23
_diffrn_reflns_number 6523
_diffrn_reflns_theta_full 30.49
_diffrn_reflns_theta_max 30.49
_diffrn_reflns_theta_min 2.45
_exptl_absorpt_coefficient_mu 3.828
_exptl_absorpt_correction_T_max 1.0
_exptl_absorpt_correction_T_min 0.68
_exptl_absorpt_correction_type empirical
_exptl_crystal_colour colorless
_exptl_crystal_density_diffrn 2.714
_exptl_crystal_density_method 'not measured'
_exptl_crystal_description plate
_exptl_crystal_F_000 400
_exptl_crystal_size_max .36
_exptl_crystal_size_mid .3
_exptl_crystal_size_min .15
_refine_diff_density_max 1.786
_refine_diff_density_min -0.747
_refine_diff_density_rms 0.125
_refine_ls_abs_structure_details 'Flack H D (1983), Acta Cryst. A39, 876-881'
_refine_ls_abs_structure_Flack 0.04(2)
_refine_ls_extinction_method none
_refine_ls_goodness_of_fit_ref 1.067
_refine_ls_matrix_type full
_refine_ls_number_parameters 163
_refine_ls_number_reflns 2838
_refine_ls_number_restraints 1
_refine_ls_restrained_S_all 1.067
_refine_ls_R_factor_all 0.0276
_refine_ls_R_factor_gt 0.0249
_refine_ls_shift/su_max 0.000
_refine_ls_shift/su_mean 0.000
_refine_ls_structure_factor_coef Fsqd
_refine_ls_weighting_details 'calc w=1/[\s^2^(Fo^2^)+(0.0313P)^2^+0.0000P] where P=(Fo^2^+2Fc^2^)/3'
_refine_ls_weighting_scheme calc
_refine_ls_wR_factor_gt 0.0589
_refine_ls_wR_factor_ref 0.0601
_reflns_number_gt 2633
_reflns_number_total 2838
_reflns_threshold_expression >2sigma(I)
_cod_data_source_file b916157k.txt
_cod_data_source_block sad
_cod_original_sg_symbol_H-M P2(1)
_cod_database_code 7211879

loop_
_symmetry_equiv_pos_as_xyz
'x, y, z'
'-x, y+1/2, -z'

loop_
_atom_site_label
_atom_site_type_symbol
_atom_site_fract_x
_atom_site_fract_y
_atom_site_fract_z
_atom_site_U_iso_or_equiv
_atom_site_adp_type
_atom_site_occupancy
_atom_site_symmetry_multiplicity
_atom_site_calc_flag
Cs1 Cs 0.43838(3) 0.72206(5) 0.081901(10) 0.02114(6) Uani 1 1 d
C1 C 0.0440(7) 0.2738(6) 0.2203(2) 0.0225(9) Uani 1 1 d
C2 C 0.1146(8) 0.0710(7) 0.2724(2) 0.0257(8) Uani 1 1 d
C3 C 0.2014(9) 0.1183(9) 0.3627(3) 0.0368(10) Uani 1 1 d
C4 C 0.2000(14) -0.0809(14) 0.4182(3) 0.0584(18) Uani 1 1 d
F1 F 0.2144(6) 0.4355(6) 0.24226(17) 0.0343(7) Uani 1 1 d
F2 F -0.1933(5) 0.3419(6) 0.23370(16) 0.0382(6) Uani 1 1 d
F3 F 0.3122(6) -0.0359(6) 0.24446(17) 0.0367(7) Uani 1 1 d
F4 F -0.0914(6) -0.0643(6) 0.26715(17) 0.0435(7) Uani 1 1 d
F5 F 0.4406(5) 0.2017(10) 0.37046(15) 0.0521(9) Uani 1 1 d
F6 F 0.0391(7) 0.2693(7) 0.38771(18) 0.0551(12) Uani 1 1 d
F7 F 0.3324(10) -0.2439(10) 0.3908(2) 0.0846(16) Uani 1 1 d
F8 F -0.0359(11) -0.1430(11) 0.4255(3) 0.100(2) Uani 1 1 d
F9 F 0.3193(9) -0.0260(8) 0.49078(18) 0.0769(13) Uani 1 1 d
O1 O 0.3089(3) 0.2200(9) 0.09845(12) 0.0220(4) Uani 1 1 d
O2 O -0.0964(8) 0.4230(11) 0.0783(2) 0.0263(10) Uani 1 1 d
O3 O -0.1004(9) 0.0280(10) 0.0945(2) 0.0258(9) Uani 1 1 d
S1 S 0.03803(12) 0.2290(3) 0.11076(4) 0.01753(14) Uani 1 1 d

loop_
_atom_site_aniso_label
_atom_site_aniso_U_11
_atom_site_aniso_U_22
_atom_site_aniso_U_33
_atom_site_aniso_U_23
_atom_site_aniso_U_13
_atom_site_aniso_U_12
Cs1 0.01681(8) 0.01414(10) 0.03288(10) -0.00037(15) 0.00468(6) 0.00006(15)
C1 0.0210(13) 0.020(3) 0.0265(16) -0.0011(13) 0.0045(11) 0.0026(12)
C2 0.0304(18) 0.025(2) 0.0222(18) -0.0002(15) 0.0045(15) -0.0033(16)
C3 0.044(2) 0.041(3) 0.0251(19) 0.0002(18) 0.0015(17) -0.004(2)
C4 0.079(4) 0.062(5) 0.031(2) 0.015(3) -0.004(3) -0.003(4)
F1 0.0452(18) 0.0244(18) 0.0322(14) -0.0082(12) 0.0010(12) -0.0075(14)
F2 0.0300(11) 0.0495(19) 0.0373(14) 0.0010(12) 0.0132(10) 0.0151(12)
F3 0.0452(18) 0.033(2) 0.0329(14) 0.0020(12) 0.0085(12) 0.0137(14)
F4 0.0464(15) 0.042(2) 0.0406(15) 0.0098(13) 0.0004(12) -0.0201(14)
F5 0.0465(13) 0.066(3) 0.0393(12) -0.002(2) -0.0114(10) -0.014(2)
F6 0.0739(19) 0.062(4) 0.0302(12) -0.0082(15) 0.0106(12) 0.0172(18)
F7 0.143(4) 0.056(4) 0.0496(18) 0.016(2) -0.006(2) 0.022(3)
F8 0.098(3) 0.133(5) 0.070(3) 0.058(3) 0.007(2) -0.039(3)
F9 0.113(3) 0.084(4) 0.0290(16) 0.0089(18) -0.0091(17) 0.000(3)
O1 0.0167(8) 0.0193(11) 0.0308(10) -0.006(2) 0.0066(7) -0.002(2)
O2 0.0214(16) 0.024(2) 0.0331(19) 0.0068(15) 0.0036(13) 0.0070(14)
O3 0.0255(16) 0.019(2) 0.0323(17) -0.0041(16) 0.0033(14) -0.0096(15)
S1 0.0137(2) 0.0159(4) 0.0232(3) -0.0004(7) 0.0032(2) -0.0012(7)

loop_
_atom_type_symbol
_atom_type_description
_atom_type_scat_dispersion_real
_atom_type_scat_dispersion_imag
_atom_type_scat_source
C C 0.0033 0.0016 'International Tables Vol C Tables 4.2.6.8 and 6.1.1.4'
O O 0.0106 0.0060 'International Tables Vol C Tables 4.2.6.8 and 6.1.1.4'
F F 0.0171 0.0103 'International Tables Vol C Tables 4.2.6.8 and 6.1.1.4'
S S 0.1246 0.1234 'International Tables Vol C Tables 4.2.6.8 and 6.1.1.4'
Cs Cs -0.3680 2.1192 'International Tables Vol C Tables 4.2.6.8 and 6.1.1.4'

loop_
_geom_angle_atom_site_label_1
_geom_angle_atom_site_label_2
_geom_angle_atom_site_label_3
_geom_angle
_geom_angle_site_symmetry_1
_geom_angle_site_symmetry_3
O3 Cs1 O2 75.53(9) 1_665 1_655
O3 Cs1 O1 64.50(12) 1_665 1_565
O2 Cs1 O1 140.01(12) 1_655 1_565
O3 Cs1 O1 140.31(12) 1_665 .
O2 Cs1 O1 66.10(12) 1_655 .
O1 Cs1 O1 152.15(6) 1_565 .
O3 Cs1 F3 84.26(12) 1_665 1_565
O2 Cs1 F3 122.48(9) 1_655 1_565
O1 Cs1 F3 54.15(7) 1_565 1_565
O1 Cs1 F3 107.58(8) . 1_565
O3 Cs1 O2 99.66(15) 1_665 2
O2 Cs1 O2 124.13(8) 1_655 2
O1 Cs1 O2 66.91(11) 1_565 2
O1 Cs1 O2 109.75(11) . 2
F3 Cs1 O2 111.97(11) 1_565 2
O3 Cs1 O2 174.32(16) 1_665 .
O2 Cs1 O2 109.4(2) 1_655 .
O1 Cs1 O2 110.42(11) 1_565 .
O1 Cs1 O2 43.95(11) . .
F3 Cs1 O2 90.62(10) 1_565 .
O2 Cs1 O2 79.96(7) 2 .
O3 Cs1 O3 107.77(18) 1_665 1_565
O2 Cs1 O3 175.75(15) 1_655 1_565
O1 Cs1 O3 43.28(10) 1_565 1_565
O1 Cs1 O3 110.15(10) . 1_565
F3 Cs1 O3 56.01(9) 1_565 1_565
O2 Cs1 O3 58.48(10) 2 1_565
O2 Cs1 O3 67.15(7) . 1_565
O3 Cs1 O1 71.27(11) 1_665 2_655
O2 Cs1 O1 65.74(9) 1_655 2_655
O1 Cs1 O1 100.98(12) 1_565 2_655
O1 Cs1 O1 100.48(12) . 2_655
F3 Cs1 O1 151.63(11) 1_565 2_655
O2 Cs1 O1 60.41(8) 2 2_655
O2 Cs1 O1 113.02(9) . 2_655
O3 Cs1 O1 117.63(9) 1_565 2_655
O3 Cs1 O3 125.76(8) 1_665 2
O2 Cs1 O3 95.46(13) 1_655 2
O1 Cs1 O3 108.53(10) 1_565 2
O1 Cs1 O3 69.60(10) . 2
F3 Cs1 O3 138.02(9) 1_565 2
O2 Cs1 O3 42.27(8) 2 2
O2 Cs1 O3 57.41(11) . 2
O3 Cs1 O3 84.79(8) 1_565 2
O1 Cs1 O3 56.94(10) 2_655 2
O3 Cs1 F1 125.98(10) 1_665 .
O2 Cs1 F1 93.14(10) 1_655 .
O1 Cs1 F1 108.66(7) 1_565 .
O1 Cs1 F1 49.98(6) . .
F3 Cs1 F1 57.62(7) 1_565 .
O2 Cs1 F1 128.11(10) 2 .
O2 Cs1 F1 52.09(8) . .
O3 Cs1 F1 82.76(10) 1_565 .
O1 Cs1 F1 150.01(11) 2_655 .
O3 Cs1 F1 107.61(10) 2 .
O3 Cs1 S1 160.12(10) 1_665 .
O2 Cs1 S1 88.42(12) 1_655 .
O1 Cs1 S1 130.14(5) 1_565 .
O1 Cs1 S1 22.37(4) . .
F3 Cs1 S1 94.91(7) 1_565 .
O2 Cs1 S1 99.04(10) 2 .
O2 Cs1 S1 22.78(10) . .
O3 Cs1 S1 87.79(10) 1_565 .
O1 Cs1 S1 112.99(9) 2_655 .
O3 Cs1 S1 66.57(10) 2 .
F1 Cs1 S1 42.00(5) . .
F2 C1 F1 108.0(3) . .
F2 C1 C2 108.2(3) . .
F1 C1 C2 109.6(3) . .
F2 C1 S1 108.0(2) . .
F1 C1 S1 108.0(3) . .
C2 C1 S1 114.7(3) . .
F4 C2 F3 108.1(4) . .
F4 C2 C1 109.2(3) . .
F3 C2 C1 109.3(3) . .
F4 C2 C3 108.0(3) . .
F3 C2 C3 106.8(3) . .
C1 C2 C3 115.1(4) . .
F5 C3 F6 108.5(5) . .
F5 C3 C4 108.6(5) . .
F6 C3 C4 107.7(4) . .
F5 C3 C2 108.6(4) . .
F6 C3 C2 108.4(4) . .
C4 C3 C2 114.9(5) . .
F8 C4 F7 110.3(7) . .
F8 C4 F9 108.7(6) . .
F7 C4 F9 107.7(6) . .
F8 C4 C3 111.4(6) . .
F7 C4 C3 110.1(5) . .
F9 C4 C3 108.5(6) . .
C1 F1 Cs1 115.1(2) . .
C1 F2 Cs1 118.2(2) . 1_455
C2 F3 Cs1 139.1(2) . 1_545
S1 O1 Cs1 105.8(3) . 1_545
S1 O1 Cs1 101.3(3) . .
Cs1 O1 Cs1 152.15(6) 1_545 .
S1 O1 Cs1 127.48(11) . 2_645
Cs1 O1 Cs1 79.43(8) 1_545 2_645
Cs1 O1 Cs1 79.11(9) . 2_645
S1 O2 Cs1 146.4(2) . 1_455
S1 O2 Cs1 100.8(3) . 2_545
Cs1 O2 Cs1 83.81(10) 1_455 2_545
S1 O2 Cs1 94.7(2) . .
Cs1 O2 Cs1 109.4(2) 1_455 .
Cs1 O2 Cs1 126.08(11) 2_545 .
S1 O3 Cs1 156.6(3) . 1_445
S1 O3 Cs1 95.0(2) . 1_545
Cs1 O3 Cs1 107.77(18) 1_445 1_545
S1 O3 Cs1 93.3(2) . 2_545
Cs1 O3 Cs1 80.83(9) 1_445 2_545
Cs1 O3 Cs1 118.02(13) 1_545 2_545
O3 S1 O1 114.4(3) . .
O3 S1 O2 115.15(16) . .
O1 S1 O2 114.1(3) . .
O3 S1 C1 105.2(2) . .
O1 S1 C1 104.55(14) . .
O2 S1 C1 101.5(2) . .
O3 S1 Cs1 160.66(18) . .
O1 S1 Cs1 56.3(2) . .
O2 S1 Cs1 62.5(2) . .
C1 S1 Cs1 93.95(13) . .
O3 S1 Cs1 62.9(2) . 1_545
O1 S1 Cs1 52.7(2) . 1_545
O2 S1 Cs1 150.06(16) . 1_545
C1 S1 Cs1 107.79(13) . 1_545
Cs1 S1 Cs1 108.76(3) . 1_545
O3 S1 Cs1 64.71(18) . 2_545
O1 S1 Cs1 114.59(9) . 2_545
O2 S1 Cs1 57.3(2) . 2_545
C1 S1 Cs1 140.35(11) . 2_545
Cs1 S1 Cs1 102.19(4) . 2_545
Cs1 S1 Cs1 100.92(3) 1_545 2_545

loop_
_geom_bond_atom_site_label_1
_geom_bond_atom_site_label_2
_geom_bond_distance
_geom_bond_site_symmetry_2
Cs1 O3 3.025(5) 1_665
Cs1 O2 3.036(5) 1_655
Cs1 O1 3.139(6) 1_565
Cs1 O1 3.164(6) .
Cs1 F3 3.243(3) 1_565
Cs1 O2 3.270(5) 2
Cs1 O2 3.318(5) .
Cs1 O3 3.393(6) 1_565
Cs1 O1 3.447(2) 2_655
Cs1 O3 3.457(4) 2
Cs1 F1 3.529(3) .
Cs1 S1 3.7285(19) .
C1 F2 1.345(4) .
C1 F1 1.347(5) .
C1 C2 1.536(5) .
C1 S1 1.855(4) .
C2 F4 1.346(5) .
C2 F3 1.349(5) .
C2 C3 1.553(6) .
C3 F5 1.333(6) .
C3 F6 1.351(6) .
C3 C4 1.535(9) .
C4 F8 1.302(10) .
C4 F7 1.326(10) .
C4 F9 1.338(7) .
F2 Cs1 3.786(3) 1_455
F3 Cs1 3.243(3) 1_545
O1 S1 1.4472(19) .
O1 Cs1 3.139(6) 1_545
O1 Cs1 3.447(2) 2_645
O2 S1 1.448(6) .
O2 Cs1 3.036(5) 1_455
O2 Cs1 3.270(5) 2_545
O3 S1 1.433(6) .
O3 Cs1 3.025(5) 1_445
O3 Cs1 3.393(6) 1_545
O3 Cs1 3.457(4) 2_545
S1 Cs1 3.7974(19) 1_545
S1 Cs1 3.8171(11) 2_545

loop_
_geom_torsion_atom_site_label_1
_geom_torsion_atom_site_label_2
_geom_torsion_atom_site_label_3
_geom_torsion_atom_site_label_4
_geom_torsion
_geom_torsion_site_symmetry_1
_geom_torsion_site_symmetry_4
F2 C1 C2 F4 44.7(4) . .
F1 C1 C2 F4 162.3(3) . .
S1 C1 C2 F4 -76.0(4) . .
F2 C1 C2 F3 162.9(3) . .
F1 C1 C2 F3 -79.5(4) . .
S1 C1 C2 F3 42.1(4) . .
F2 C1 C2 C3 -76.9(4) . .
F1 C1 C2 C3 40.7(5) . .
S1 C1 C2 C3 162.4(3) . .
F4 C2 C3 F5 163.7(5) . .
F3 C2 C3 F5 47.6(6) . .
C1 C2 C3 F5 -74.0(5) . .
F4 C2 C3 F6 -78.7(5) . .
F3 C2 C3 F6 165.2(4) . .
C1 C2 C3 F6 43.6(5) . .
F4 C2 C3 C4 41.8(6) . .
F3 C2 C3 C4 -74.3(6) . .
C1 C2 C3 C4 164.1(5) . .
F5 C3 C4 F8 167.3(6) . .
F6 C3 C4 F8 50.0(7) . .
C2 C3 C4 F8 -70.8(7) . .
F5 C3 C4 F7 -70.0(6) . .
F6 C3 C4 F7 172.8(5) . .
C2 C3 C4 F7 51.9(7) . .
F5 C3 C4 F9 47.7(7) . .
F6 C3 C4 F9 -69.6(6) . .
C2 C3 C4 F9 169.6(5) . .
F2 C1 F1 Cs1 -106.1(3) . .
C2 C1 F1 Cs1 136.2(2) . .
S1 C1 F1 Cs1 10.5(3) . .
O3 Cs1 F1 C1 -165.9(3) 1_665 .
O2 Cs1 F1 C1 -91.6(3) 1_655 .
O1 Cs1 F1 C1 122.5(2) 1_565 .
O1 Cs1 F1 C1 -36.7(2) . .
F3 Cs1 F1 C1 141.4(3) 1_565 .
O2 Cs1 F1 C1 47.6(3) 2 .
O2 Cs1 F1 C1 20.7(2) . .
O3 Cs1 F1 C1 87.3(3) 1_565 .
O1 Cs1 F1 C1 -48.3(3) 2_655 .
O3 Cs1 F1 C1 5.2(3) 2 .
S1 Cs1 F1 C1 -7.4(2) . .
F1 C1 F2 Cs1 79.4(3) . 1_455
C2 C1 F2 Cs1 -162.0(2) . 1_455
S1 C1 F2 Cs1 -37.2(3) . 1_455
F4 C2 F3 Cs1 58.0(5) . 1_545
C1 C2 F3 Cs1 -60.7(5) . 1_545
C3 C2 F3 Cs1 174.1(3) . 1_545
O3 Cs1 O1 S1 160.30(14) 1_665 .
O2 Cs1 O1 S1 176.16(13) 1_655 .
O1 Cs1 O1 S1 13.4(2) 1_565 .
F3 Cs1 O1 S1 57.74(12) 1_565 .
O2 Cs1 O1 S1 -64.31(13) 2 .
O2 Cs1 O1 S1 -14.06(11) . .
O3 Cs1 O1 S1 -1.70(13) 1_565 .
O1 Cs1 O1 S1 -126.46(11) 2_655 .
O3 Cs1 O1 S1 -77.82(12) 2 .
F1 Cs1 O1 S1 59.39(11) . .
O3 Cs1 O1 Cs1 -33.1(2) 1_665 1_545
O2 Cs1 O1 Cs1 -17.26(16) 1_655 1_545
O1 Cs1 O1 Cs1 180.0 1_565 1_545
F3 Cs1 O1 Cs1 -135.67(15) 1_565 1_545
O2 Cs1 O1 Cs1 102.27(17) 2 1_545
O2 Cs1 O1 Cs1 152.5(2) . 1_545
O3 Cs1 O1 Cs1 164.89(15) 1_565 1_545
O1 Cs1 O1 Cs1 40.12(14) 2_655 1_545
O3 Cs1 O1 Cs1 88.76(18) 2 1_545
F1 Cs1 O1 Cs1 -134.03(19) . 1_545
S1 Cs1 O1 Cs1 166.6(2) . 1_545
O3 Cs1 O1 Cs1 -73.30(14) 1_665 2_645
O2 Cs1 O1 Cs1 -57.45(8) 1_655 2_645
O1 Cs1 O1 Cs1 139.82(13) 1_565 2_645
F3 Cs1 O1 Cs1 -175.86(6) 1_565 2_645
O2 Cs1 O1 Cs1 62.08(9) 2 2_645
O2 Cs1 O1 Cs1 112.34(11) . 2_645
O3 Cs1 O1 Cs1 124.70(8) 1_565 2_645
O1 Cs1 O1 Cs1 -0.07(3) 2_655 2_645
O3 Cs1 O1 Cs1 48.57(9) 2 2_645
F1 Cs1 O1 Cs1 -174.22(9) . 2_645
S1 Cs1 O1 Cs1 126.40(11) . 2_645
O3 Cs1 O2 S1 -126.8(12) 1_665 .
O2 Cs1 O2 S1 23.7(3) 1_655 .
O1 Cs1 O2 S1 -152.89(16) 1_565 .
O1 Cs1 O2 S1 13.82(13) . .
F3 Cs1 O2 S1 -101.27(19) 1_565 .
O2 Cs1 O2 S1 146.51(19) 2 .
O3 Cs1 O2 S1 -153.6(2) 1_565 .
O1 Cs1 O2 S1 94.84(19) 2_655 .
O3 Cs1 O2 S1 107.65(18) 2 .
F1 Cs1 O2 S1 -54.68(15) . .
O3 Cs1 O2 Cs1 29.5(12) 1_665 1_455
O2 Cs1 O2 Cs1 180.0 1_655 1_455
O1 Cs1 O2 Cs1 3.40(13) 1_565 1_455
O1 Cs1 O2 Cs1 170.10(17) . 1_455
F3 Cs1 O2 Cs1 55.02(11) 1_565 1_455
O2 Cs1 O2 Cs1 -57.20(10) 2 1_455
O3 Cs1 O2 Cs1 2.70(8) 1_565 1_455
O1 Cs1 O2 Cs1 -108.87(12) 2_655 1_455
O3 Cs1 O2 Cs1 -96.07(12) 2 1_455
F1 Cs1 O2 Cs1 101.60(15) . 1_455
S1 Cs1 O2 Cs1 156.3(3) . 1_455
O3 Cs1 O2 Cs1 126.1(10) 1_665 2_545
O2 Cs1 O2 Cs1 -83.4(2) 1_655 2_545
O1 Cs1 O2 Cs1 100.0(2) 1_565 2_545
O1 Cs1 O2 Cs1 -93.3(2) . 2_545
F3 Cs1 O2 Cs1 151.7(2) 1_565 2_545
O2 Cs1 O2 Cs1 39.4(3) 2 2_545
O3 Cs1 O2 Cs1 99.3(2) 1_565 2_545
O1 Cs1 O2 Cs1 -12.2(3) 2_655 2_545
O3 Cs1 O2 Cs1 0.6(2) 2 2_545
F1 Cs1 O2 Cs1 -161.8(3) . 2_545
S1 Cs1 O2 Cs1 -107.1(3) . 2_545
Cs1 O3 S1 O1 178.7(5) 1_445 .
Cs1 O3 S1 O1 11.6(2) 1_545 .
Cs1 O3 S1 O1 -106.93(17) 2_545 .
Cs1 O3 S1 O2 -46.3(6) 1_445 .
Cs1 O3 S1 O2 146.62(17) 1_545 .
Cs1 O3 S1 O2 28.1(2) 2_545 .
Cs1 O3 S1 C1 64.6(6) 1_445 .
Cs1 O3 S1 C1 -102.52(15) 1_545 .
Cs1 O3 S1 C1 138.96(14) 2_545 .
Cs1 O3 S1 Cs1 -124.5(6) 1_445 .
Cs1 O3 S1 Cs1 68.4(6) 1_545 .
Cs1 O3 S1 Cs1 -50.1(7) 2_545 .
Cs1 O3 S1 Cs1 167.1(7) 1_445 1_545
Cs1 O3 S1 Cs1 -118.51(15) 2_545 1_545
Cs1 O3 S1 Cs1 -74.4(6) 1_445 2_545
Cs1 O3 S1 Cs1 118.51(15) 1_545 2_545
Cs1 O1 S1 O3 -13.0(2) 1_545 .
Cs1 O1 S1 O3 160.55(19) . .
Cs1 O1 S1 O3 75.7(4) 2_645 .
Cs1 O1 S1 O2 -148.5(2) 1_545 .
Cs1 O1 S1 O2 25.0(2) . .
Cs1 O1 S1 O2 -59.9(4) 2_645 .
Cs1 O1 S1 C1 101.49(16) 1_545 .
Cs1 O1 S1 C1 -84.98(17) . .
Cs1 O1 S1 C1 -169.9(3) 2_645 .
Cs1 O1 S1 Cs1 -173.53(12) 1_545 .
Cs1 O1 S1 Cs1 -84.9(3) 2_645 .
Cs1 O1 S1 Cs1 173.53(12) . 1_545
Cs1 O1 S1 Cs1 88.7(3) 2_645 1_545
Cs1 O1 S1 Cs1 -85.03(16) 1_545 2_545
Cs1 O1 S1 Cs1 88.51(14) . 2_545
Cs1 O1 S1 Cs1 3.6(4) 2_645 2_545
Cs1 O2 S1 O3 64.7(6) 1_455 .
Cs1 O2 S1 O3 -30.42(19) 2_545 .
Cs1 O2 S1 O3 -158.6(2) . .
Cs1 O2 S1 O1 -160.1(4) 1_455 .
Cs1 O2 S1 O1 104.8(2) 2_545 .
Cs1 O2 S1 O1 -23.4(2) . .
Cs1 O2 S1 C1 -48.3(6) 1_455 .
Cs1 O2 S1 C1 -143.41(14) 2_545 .
Cs1 O2 S1 C1 88.45(15) . .
Cs1 O2 S1 Cs1 -136.7(6) 1_455 .
Cs1 O2 S1 Cs1 128.14(15) 2_545 .
Cs1 O2 S1 Cs1 143.5(2) 1_455 1_545
Cs1 O2 S1 Cs1 48.4(5) 2_545 1_545
Cs1 O2 S1 Cs1 -79.7(4) . 1_545
Cs1 O2 S1 Cs1 95.1(6) 1_455 2_545
Cs1 O2 S1 Cs1 -128.14(15) . 2_545
F2 C1 S1 O3 -75.5(4) . .
F1 C1 S1 O3 167.9(3) . .
C2 C1 S1 O3 45.4(3) . .
F2 C1 S1 O1 163.7(3) . .
F1 C1 S1 O1 47.1(4) . .
C2 C1 S1 O1 -75.4(4) . .
F2 C1 S1 O2 44.8(4) . .
F1 C1 S1 O2 -71.7(3) . .
C2 C1 S1 O2 165.7(3) . .
F2 C1 S1 Cs1 107.5(3) . .
F1 C1 S1 Cs1 -9.0(3) . .
C2 C1 S1 Cs1 -131.6(2) . .
F2 C1 S1 Cs1 -141.3(2) . 1_545
F1 C1 S1 Cs1 102.1(3) . 1_545
C2 C1 S1 Cs1 -20.5(3) . 1_545
F2 C1 S1 Cs1 -7.0(4) . 2_545
F1 C1 S1 Cs1 -123.6(2) . 2_545
C2 C1 S1 Cs1 113.9(3) . 2_545
O3 Cs1 S1 O3 -105.6(8) 1_665 .
O2 Cs1 S1 O3 -69.8(7) 1_655 .
O1 Cs1 S1 O3 121.8(7) 1_565 .
O1 Cs1 S1 O3 -66.3(7) . .
F3 Cs1 S1 O3 167.7(7) 1_565 .
O2 Cs1 S1 O3 54.5(6) 2 .
O2 Cs1 S1 O3 87.9(6) . .
O3 Cs1 S1 O3 112.1(7) 1_565 .
O1 Cs1 S1 O3 -7.1(7) 2_655 .
O3 Cs1 S1 O3 26.8(7) 2 .
F1 Cs1 S1 O3 -166.3(7) . .
O3 Cs1 S1 O1 -39.3(3) 1_665 .
O2 Cs1 S1 O1 -3.51(12) 1_655 .
O1 Cs1 S1 O1 -171.85(15) 1_565 .
F3 Cs1 S1 O1 -125.99(11) 1_565 .
O2 Cs1 S1 O1 120.81(13) 2 .
O2 Cs1 S1 O1 154.2(2) . .
O3 Cs1 S1 O1 178.41(12) 1_565 .
O1 Cs1 S1 O1 59.21(13) 2_655 .
O3 Cs1 S1 O1 93.13(13) 2 .
F1 Cs1 S1 O1 -99.97(13) . .
O3 Cs1 S1 O2 166.5(3) 1_665 .
O2 Cs1 S1 O2 -157.7(3) 1_655 .
O1 Cs1 S1 O2 34.0(2) 1_565 .
O1 Cs1 S1 O2 -154.2(2) . .
F3 Cs1 S1 O2 79.8(2) 1_565 .
O2 Cs1 S1 O2 -33.4(2) 2 .
O3 Cs1 S1 O2 24.2(2) 1_565 .
O1 Cs1 S1 O2 -95.0(2) 2_655 .
O3 Cs1 S1 O2 -61.06(17) 2 .
F1 Cs1 S1 O2 105.8(2) . .
O3 Cs1 S1 C1 65.6(3) 1_665 .
O2 Cs1 S1 C1 101.35(13) 1_655 .
O1 Cs1 S1 C1 -66.98(13) 1_565 .
O1 Cs1 S1 C1 104.86(16) . .
F3 Cs1 S1 C1 -21.12(12) 1_565 .
O2 Cs1 S1 C1 -134.33(14) 2 .
O2 Cs1 S1 C1 -100.9(2) . .
O3 Cs1 S1 C1 -76.73(13) 1_565 .
O1 Cs1 S1 C1 164.08(12) 2_655 .
O3 Cs1 S1 C1 -162.00(15) 2 .
F1 Cs1 S1 C1 4.89(14) . .
O3 Cs1 S1 Cs1 -44.7(3) 1_665 1_545
O2 Cs1 S1 Cs1 -8.95(7) 1_655 1_545
O1 Cs1 S1 Cs1 -177.28(5) 1_565 1_545
O1 Cs1 S1 Cs1 -5.43(10) . 1_545
F3 Cs1 S1 Cs1 -131.42(5) 1_565 1_545
O2 Cs1 S1 Cs1 115.38(8) 2 1_545
O2 Cs1 S1 Cs1 148.76(19) . 1_545
O3 Cs1 S1 Cs1 172.98(7) 1_565 1_545
O1 Cs1 S1 Cs1 53.78(6) 2_655 1_545
O3 Cs1 S1 Cs1 87.70(9) 2 1_545
F1 Cs1 S1 Cs1 -105.40(9) . 1_545
O3 Cs1 S1 Cs1 -150.9(3) 1_665 2_545
O2 Cs1 S1 Cs1 -115.09(8) 1_655 2_545
O1 Cs1 S1 Cs1 76.58(6) 1_565 2_545
O1 Cs1 S1 Cs1 -111.57(10) . 2_545
F3 Cs1 S1 Cs1 122.44(6) 1_565 2_545
O2 Cs1 S1 Cs1 9.24(9) 2 2_545
O2 Cs1 S1 Cs1 42.62(19) . 2_545
O3 Cs1 S1 Cs1 66.83(7) 1_565 2_545
O1 Cs1 S1 Cs1 -52.36(6) 2_655 2_545
O3 Cs1 S1 Cs1 -18.44(9) 2 2_545
F1 Cs1 S1 Cs1 148.46(9) . 2_545
